data_4510561
loop_
_publ_author_name
'Hoque, Md. Najbul'
'Das, Gopal'

_publ_section_title
;
 Cationic Tripodal Receptor Assisted Formation of Anion and Anion--Water
 Clusters: Structural Interpretation of Dihydrogen Phosphate Cluster and
 Sulfate--Water Tetramer [(SO4)2--(H2O)2]4--
;
_journal_issue 6
_journal_name_full 'Crystal Growth &amp; Design'
_journal_page_first 2962
_journal_paper_doi 10.1021/cg500242u
_journal_volume 14
_journal_year 2014
_chemical_formula_moiety 'C24 H34 N4 O3, O4 S, 2(H O4 S)'
_chemical_formula_sum 'C24 H36 N4 O15 S3'
_chemical_formula_weight 716.78
_chemical_name_systematic
; 
 ? 
;
_space_group_IT_number 2
_symmetry_cell_setting triclinic
_symmetry_space_group_name_Hall '-P 1'
_symmetry_space_group_name_H-M 'P -1'
_atom_sites_solution_hydrogens geom
_atom_sites_solution_primary direct
_atom_sites_solution_secondary difmap
_audit_creation_method SHELXL-97
_cell_angle_alpha 72.785(16)
_cell_angle_beta 62.375(19)
_cell_angle_gamma 65.503(19)
_cell_formula_units_Z 2
_cell_length_a 12.365(3)
_cell_length_b 12.677(2)
_cell_length_c 12.679(2)
_cell_measurement_temperature 298(2)
_cell_measurement_theta_max 20.58
_cell_measurement_theta_min 2.22
_cell_volume 1589.1(6)
_computing_cell_refinement 'Bruker SMART'
_computing_data_collection 'Bruker SMART'
_computing_data_reduction 'Bruker SAINT'
_computing_molecular_graphics 'Bruker SHELXTL'
_computing_publication_material 'Bruker SHELXTL'
_computing_structure_refinement 'SHELXL-97 (Sheldrick, 1997)'
_computing_structure_solution 'SHELXS-97 (Sheldrick, 1990)'
_diffrn_ambient_temperature 298(2)
_diffrn_measured_fraction_theta_full 0.997
_diffrn_measured_fraction_theta_max 0.997
_diffrn_measurement_device_type 'CCD area detector'
_diffrn_measurement_method 'phi and omega scans'
_diffrn_radiation_monochromator graphite
_diffrn_radiation_source 'fine-focus sealed tube'
_diffrn_radiation_type MoK\a
_diffrn_radiation_wavelength 0.71073
_diffrn_reflns_av_R_equivalents 0.0264
_diffrn_reflns_av_sigmaI/netI 0.0536
_diffrn_reflns_limit_h_max 15
_diffrn_reflns_limit_h_min -16
_diffrn_reflns_limit_k_max 15
_diffrn_reflns_limit_k_min -16
_diffrn_reflns_limit_l_max 17
_diffrn_reflns_limit_l_min -16
_diffrn_reflns_number 11525
_diffrn_reflns_theta_full 28.71
_diffrn_reflns_theta_max 28.71
_diffrn_reflns_theta_min 3.06
_exptl_absorpt_coefficient_mu 0.310
_exptl_absorpt_correction_T_max 0.946
_exptl_absorpt_correction_T_min 0.925
_exptl_absorpt_correction_type multi-scan
_exptl_absorpt_process_details SADBAS
_exptl_crystal_colour colorless
_exptl_crystal_density_diffrn 1.498
_exptl_crystal_density_method 'not measured'
_exptl_crystal_description block
_exptl_crystal_F_000 752.0
_exptl_crystal_size_max 0.28
_exptl_crystal_size_mid 0.21
_exptl_crystal_size_min 0.18
_refine_diff_density_max 0.869
_refine_diff_density_min -0.590
_refine_diff_density_rms 0.066
_refine_ls_extinction_method none
_refine_ls_goodness_of_fit_ref 0.762
_refine_ls_hydrogen_treatment mixed
_refine_ls_matrix_type full
_refine_ls_number_parameters 420
_refine_ls_number_reflns 7138
_refine_ls_number_restraints 0
_refine_ls_restrained_S_all 0.762
_refine_ls_R_factor_all 0.0809
_refine_ls_R_factor_gt 0.0562
_refine_ls_shift/su_max 0.001
_refine_ls_shift/su_mean 0.000
_refine_ls_structure_factor_coef Fsqd
_refine_ls_weighting_details 'calc w=1/[\s^2^(Fo^2^)+(0.1540P)^2^+3.0777P] where P=(Fo^2^+2Fc^2^)/3'
_refine_ls_weighting_scheme calc
_refine_ls_wR_factor_gt 0.1712
_refine_ls_wR_factor_ref 0.2060
_reflns_number_gt 7998
_reflns_number_total 8201
_reflns_threshold_expression >2sigma(I)
_cod_data_source_file cg500242u_si_002.cif
_cod_data_source_block LH4-2HSO4-SO4
_cod_depositor_comments
;
The following automatic conversions were performed:

'_symmetry_cell_setting' value 'Triclinic' changed to 'triclinic'
according to
/usr/data/users/saulius/crontab/automatic-downloads/rss-feeds/ACS/lib/dictionaries/cif_core.dic
dictionary named 'cif_core.dic' version 2.4.2 from 2011-04-26.

Automatic conversion script
Id: cif_fix_values 2281 2013-09-26 08:29:07Z andrius 

 Adding full bibliography for 4510558--4510562.cif.
;
_cod_original_cell_volume 1589.0(5)
_cod_original_sg_symbol_H-M P-1
_cod_database_code 4510561

loop_
_symmetry_equiv_pos_as_xyz
'x, y, z'
'-x, -y, -z'

loop_
_atom_site_label
_atom_site_type_symbol
_atom_site_fract_x
_atom_site_fract_y
_atom_site_fract_z
_atom_site_U_iso_or_equiv
_atom_site_adp_type
_atom_site_occupancy
_atom_site_symmetry_multiplicity
_atom_site_calc_flag
_atom_site_refinement_flags
S1 S 0.03352(7) 0.52737(7) 0.69857(7) 0.0342(2) Uani 1 1 d .
S2 S 0.27319(8) 0.45190(7) 0.94030(7) 0.0375(2) Uani 1 1 d .
S3 S 0.58054(8) 0.69818(8) 0.55363(7) 0.0391(2) Uani 1 1 d .
O6 O 0.1688(2) 0.5245(2) 0.6181(2) 0.0410(5) Uani 1 1 d .
O15 O 0.7121(3) 0.6079(3) 0.5487(3) 0.0565(7) Uani 1 1 d .
H15O H 0.7418 0.5679 0.4950 0.085 Uiso 1 1 calc R
O14 O 0.5247(2) 0.7417(3) 0.6667(2) 0.0540(7) Uani 1 1 d .
O2 O 0.9733(2) 0.1392(2) 0.6240(2) 0.0437(6) Uani 1 1 d .
O3 O 0.8110(2) 0.1558(2) 0.9407(2) 0.0437(6) Uani 1 1 d .
O9 O 0.3455(3) 0.4111(3) 0.8237(2) 0.0518(7) Uani 1 1 d .
O1 O 0.6332(3) 0.1760(2) 0.7803(2) 0.0464(6) Uani 1 1 d .
O7 O 0.0302(3) 0.4086(2) 0.7475(3) 0.0540(7) Uani 1 1 d .
O8 O 0.2112(3) 0.5770(2) 0.9338(3) 0.0571(7) Uani 1 1 d .
O10 O 0.3465(3) 0.4090(2) 1.0153(3) 0.0567(7) Uani 1 1 d .
O5 O -0.0508(3) 0.5869(3) 0.6332(3) 0.0581(7) Uani 1 1 d .
N1 N 0.7696(3) 0.3150(2) 0.7494(2) 0.0324(6) Uani 1 1 d .
H1N H 0.7890 0.2359 0.7645 0.039 Uiso 1 1 calc R
O4 O -0.0069(3) 0.5942(3) 0.7954(3) 0.0680(9) Uani 1 1 d .
N2 N 0.7014(3) -0.2821(2) 0.7563(3) 0.0356(6) Uani 1 1 d .
H2NA H 0.7838 -0.3179 0.7127 0.043 Uiso 1 1 calc R
H2NC H 0.6516 -0.2825 0.7237 0.043 Uiso 1 1 calc R
H2NB H 0.6798 -0.3193 0.8307 0.043 Uiso 1 1 calc R
O11 O 0.1655(3) 0.3950(3) 0.9956(3) 0.0679(9) Uani 1 1 d .
H11O H 0.1189 0.4108 1.0643 0.102 Uiso 1 1 calc R
N3 N 1.2484(3) -0.3371(2) 0.6944(3) 0.0386(6) Uani 1 1 d .
H3NA H 1.3326 -0.3508 0.6509 0.046 Uiso 1 1 calc R
H3NC H 1.2200 -0.3769 0.6714 0.046 Uiso 1 1 calc R
H3NB H 1.2348 -0.3597 0.7717 0.046 Uiso 1 1 calc R
N4 N 0.7514(3) -0.2644(2) 1.2202(3) 0.0401(6) Uani 1 1 d .
H4NA H 0.7200 -0.2940 1.1894 0.048 Uiso 1 1 calc R
H4NB H 0.6972 -0.2523 1.2955 0.048 Uiso 1 1 calc R
H4NC H 0.8279 -0.3143 1.2192 0.048 Uiso 1 1 calc R
O12 O 0.5098(3) 0.6371(4) 0.5478(4) 0.1083(17) Uani 1 1 d .
O13 O 0.6038(6) 0.7849(3) 0.4561(3) 0.136(2) Uani 1 1 d .
C14 C 1.1785(3) -0.2113(3) 0.6764(3) 0.0326(6) Uani 1 1 d .
C11 C 1.0478(3) 0.0246(3) 0.6423(3) 0.0320(6) Uani 1 1 d .
C13 C 1.2241(3) -0.1311(3) 0.6811(3) 0.0362(7) Uani 1 1 d .
H13 H 1.2985 -0.1564 0.6961 0.043 Uiso 1 1 calc R
C12 C 1.1584(3) -0.0116(3) 0.6634(3) 0.0359(7) Uani 1 1 d .
H12 H 1.1890 0.0431 0.6659 0.043 Uiso 1 1 calc R
C3 C 0.6479(3) 0.0665(3) 0.7664(3) 0.0364(7) Uani 1 1 d .
C5 C 0.6804(3) -0.0788(3) 0.6603(3) 0.0370(7) Uani 1 1 d .
H5 H 0.6901 -0.1002 0.5915 0.044 Uiso 1 1 calc R
C22 C 0.7665(3) -0.1537(3) 1.1489(3) 0.0355(7) Uani 1 1 d .
C6 C 0.6835(3) -0.1610(3) 0.7592(3) 0.0342(7) Uani 1 1 d .
C9 C 0.8837(3) 0.3366(3) 0.6403(3) 0.0335(7) Uani 1 1 d .
H9B H 0.8686 0.3488 0.5684 0.040 Uiso 1 1 calc R
H9A H 0.8957 0.4062 0.6440 0.040 Uiso 1 1 calc R
C19 C 0.7914(3) 0.0561(3) 1.0156(3) 0.0367(7) Uani 1 1 d .
C20 C 0.6853(3) 0.0564(3) 1.1217(3) 0.0371(7) Uani 1 1 d .
H20 H 0.6231 0.1265 1.1481 0.045 Uiso 1 1 calc R
C15 C 1.0683(3) -0.1751(3) 0.6538(3) 0.0383(7) Uani 1 1 d .
H15 H 1.0385 -0.2297 0.6500 0.046 Uiso 1 1 calc R
C21 C 0.6723(3) -0.0497(3) 1.1887(3) 0.0379(7) Uani 1 1 d .
H21 H 0.6006 -0.0510 1.2601 0.046 Uiso 1 1 calc R
C16 C 1.0030(3) -0.0568(3) 0.6369(3) 0.0378(7) Uani 1 1 d .
H16 H 0.9287 -0.0316 0.6219 0.045 Uiso 1 1 calc R
C18 C 0.7085(4) 0.2657(3) 0.9673(3) 0.0430(8) Uani 1 1 d .
H18A H 0.6963 0.2875 1.0402 0.052 Uiso 1 1 calc R
H18B H 0.6279 0.2615 0.9768 0.052 Uiso 1 1 calc R
C1 C 0.6465(3) 0.3614(3) 0.7277(4) 0.0414(8) Uani 1 1 d .
H1A H 0.5722 0.3825 0.8017 0.050 Uiso 1 1 calc R
H1B H 0.6461 0.4307 0.6688 0.050 Uiso 1 1 calc R
C4 C 0.6626(3) 0.0367(3) 0.6632(3) 0.0361(7) Uani 1 1 d .
H4 H 0.6607 0.0926 0.5967 0.043 Uiso 1 1 calc R
C10 C 1.0023(3) 0.2325(3) 0.6362(3) 0.0385(7) Uani 1 1 d .
H10A H 1.0783 0.2448 0.5683 0.046 Uiso 1 1 calc R
H10B H 1.0163 0.2164 0.7095 0.046 Uiso 1 1 calc R
C17 C 0.7533(4) 0.3515(3) 0.8607(3) 0.0413(8) Uani 1 1 d .
H17B H 0.8349 0.3534 0.8514 0.050 Uiso 1 1 calc R
H17A H 0.6905 0.4292 0.8724 0.050 Uiso 1 1 calc R
C8 C 0.6501(4) -0.0157(3) 0.8653(3) 0.0449(8) Uani 1 1 d .
H8 H 0.6399 0.0058 0.9343 0.054 Uiso 1 1 calc R
C2 C 0.6392(4) 0.2676(3) 0.6827(3) 0.0417(8) Uani 1 1 d .
H2B H 0.5627 0.2952 0.6651 0.050 Uiso 1 1 calc R
H2A H 0.7151 0.2422 0.6111 0.050 Uiso 1 1 calc R
C24 C 0.8872(4) -0.0483(3) 0.9777(3) 0.0456(8) Uani 1 1 d .
H3C H 0.9597 -0.0470 0.9070 0.055 Uiso 1 1 calc R
C7 C 0.6674(4) -0.1299(3) 0.8627(3) 0.0449(8) Uani 1 1 d .
H7 H 0.6682 -0.1853 0.9297 0.054 Uiso 1 1 calc R
C23 C 0.8754(4) -0.1537(3) 1.0442(3) 0.0453(8) Uani 1 1 d .
H5C H 0.9394 -0.2236 1.0192 0.054 Uiso 1 1 calc R

loop_
_atom_site_aniso_label
_atom_site_aniso_U_11
_atom_site_aniso_U_22
_atom_site_aniso_U_33
_atom_site_aniso_U_23
_atom_site_aniso_U_13
_atom_site_aniso_U_12
S1 0.0299(4) 0.0310(4) 0.0397(4) -0.0064(3) -0.0111(3) -0.0098(3)
S2 0.0437(5) 0.0379(4) 0.0306(4) -0.0040(3) -0.0124(3) -0.0160(4)
S3 0.0354(4) 0.0410(5) 0.0360(4) -0.0114(3) -0.0159(3) -0.0015(4)
O6 0.0295(12) 0.0431(13) 0.0470(14) -0.0106(11) -0.0101(10) -0.0112(10)
O15 0.0391(14) 0.0623(18) 0.0628(18) -0.0277(14) -0.0246(13) 0.0069(13)
O14 0.0347(13) 0.078(2) 0.0498(15) -0.0339(14) -0.0174(12) -0.0002(13)
O2 0.0461(14) 0.0282(12) 0.0655(16) -0.0110(11) -0.0332(13) -0.0037(10)
O3 0.0419(13) 0.0356(13) 0.0420(13) 0.0018(10) -0.0107(11) -0.0133(11)
O9 0.0440(14) 0.0659(18) 0.0425(14) -0.0195(13) -0.0098(12) -0.0149(13)
O1 0.0660(17) 0.0368(13) 0.0441(14) -0.0039(10) -0.0200(13) -0.0267(12)
O7 0.0523(16) 0.0426(15) 0.0734(19) 0.0042(13) -0.0280(14) -0.0253(13)
O8 0.076(2) 0.0421(15) 0.0558(17) -0.0094(12) -0.0314(15) -0.0126(14)
O10 0.076(2) 0.0520(16) 0.0533(16) 0.0055(13) -0.0413(15) -0.0217(15)
O5 0.0366(14) 0.0629(18) 0.0600(17) -0.0004(14) -0.0219(13) -0.0045(13)
N1 0.0336(13) 0.0221(12) 0.0406(14) -0.0022(10) -0.0149(11) -0.0093(10)
O4 0.077(2) 0.080(2) 0.0461(16) -0.0266(15) 0.0059(15) -0.0479(18)
N2 0.0366(14) 0.0311(14) 0.0405(15) -0.0054(11) -0.0202(12) -0.0058(11)
O11 0.072(2) 0.084(2) 0.0535(18) -0.0195(16) -0.0012(15) -0.0515(19)
N3 0.0406(15) 0.0291(14) 0.0480(16) -0.0010(11) -0.0255(13) -0.0063(12)
N4 0.0499(17) 0.0380(15) 0.0388(15) 0.0036(12) -0.0216(13) -0.0213(13)
O12 0.0501(19) 0.160(4) 0.145(4) -0.105(3) -0.020(2) -0.026(2)
O13 0.186(5) 0.056(2) 0.049(2) 0.0058(17) -0.006(3) 0.013(3)
C14 0.0313(15) 0.0297(15) 0.0342(16) -0.0043(12) -0.0142(13) -0.0061(12)
C11 0.0308(15) 0.0281(15) 0.0332(15) -0.0046(12) -0.0149(12) -0.0031(12)
C13 0.0287(15) 0.0361(17) 0.0470(18) -0.0087(14) -0.0203(14) -0.0050(13)
C12 0.0311(16) 0.0325(16) 0.0473(18) -0.0090(13) -0.0186(14) -0.0069(13)
C3 0.0318(16) 0.0365(17) 0.0431(18) -0.0068(13) -0.0143(14) -0.0126(13)
C5 0.0391(17) 0.0407(18) 0.0359(17) -0.0078(13) -0.0178(14) -0.0118(14)
C22 0.0401(17) 0.0376(17) 0.0347(16) 0.0005(13) -0.0179(14) -0.0179(14)
C6 0.0349(16) 0.0330(16) 0.0407(17) -0.0053(13) -0.0207(14) -0.0093(13)
C9 0.0337(16) 0.0277(15) 0.0378(16) 0.0003(12) -0.0133(13) -0.0126(13)
C19 0.0387(17) 0.0372(17) 0.0349(16) -0.0012(13) -0.0147(14) -0.0151(14)
C20 0.0370(17) 0.0387(17) 0.0338(16) -0.0072(13) -0.0121(14) -0.0111(14)
C15 0.0369(17) 0.0312(16) 0.054(2) -0.0027(14) -0.0238(16) -0.0130(14)
C21 0.0363(17) 0.0428(18) 0.0340(16) -0.0041(13) -0.0106(14) -0.0164(15)
C16 0.0307(16) 0.0354(17) 0.053(2) -0.0050(14) -0.0243(15) -0.0067(13)
C18 0.050(2) 0.0370(18) 0.0393(18) -0.0060(14) -0.0129(16) -0.0165(16)
C1 0.0323(16) 0.0293(16) 0.059(2) -0.0032(14) -0.0190(16) -0.0069(13)
C4 0.0373(17) 0.0359(17) 0.0363(16) -0.0006(13) -0.0177(14) -0.0121(14)
C10 0.0360(17) 0.0287(16) 0.0505(19) -0.0070(14) -0.0168(15) -0.0091(13)
C17 0.049(2) 0.0359(17) 0.0418(18) -0.0091(14) -0.0138(15) -0.0188(16)
C8 0.063(2) 0.0435(19) 0.0405(18) -0.0081(15) -0.0242(17) -0.0225(18)
C2 0.0417(18) 0.0376(18) 0.050(2) -0.0013(15) -0.0216(16) -0.0154(15)
C24 0.0424(19) 0.0433(19) 0.0355(18) -0.0036(14) -0.0037(15) -0.0142(16)
C7 0.064(2) 0.0436(19) 0.0383(18) 0.0040(15) -0.0303(18) -0.0231(18)
C23 0.045(2) 0.0380(18) 0.0422(19) -0.0084(14) -0.0120(16) -0.0080(15)

loop_
_atom_type_symbol
_atom_type_description
_atom_type_scat_dispersion_real
_atom_type_scat_dispersion_imag
_atom_type_scat_source
C C 0.0033 0.0016 'International Tables Vol C Tables 4.2.6.8 and 6.1.1.4'
H H 0.0000 0.0000 'International Tables Vol C Tables 4.2.6.8 and 6.1.1.4'
N N 0.0061 0.0033 'International Tables Vol C Tables 4.2.6.8 and 6.1.1.4'
O O 0.0106 0.0060 'International Tables Vol C Tables 4.2.6.8 and 6.1.1.4'
S S 0.1246 0.1234 'International Tables Vol C Tables 4.2.6.8 and 6.1.1.4'

loop_
_geom_angle_atom_site_label_1
_geom_angle_atom_site_label_2
_geom_angle_atom_site_label_3
_geom_angle
O5 S1 O7 110.55(18)
O5 S1 O4 109.5(2)
O7 S1 O4 110.54(18)
O5 S1 O6 110.32(16)
O7 S1 O6 109.91(16)
O4 S1 O6 105.95(16)
O8 S2 O9 113.17(17)
O8 S2 O10 111.85(17)
O9 S2 O10 113.70(18)
O8 S2 O11 107.6(2)
O9 S2 O11 100.87(16)
O10 S2 O11 108.80(19)
O13 S3 O12 112.2(4)
O13 S3 O14 112.3(2)
O12 S3 O14 113.2(2)
O13 S3 O15 107.7(3)
O12 S3 O15 106.7(2)
O14 S3 O15 104.12(16)
C11 O2 C10 120.2(3)
C19 O3 C18 118.3(3)
C3 O1 C2 120.6(3)
C9 N1 C1 113.3(3)
C9 N1 C17 112.8(2)
C1 N1 C17 113.5(3)
C13 C14 C15 120.8(3)
C13 C14 N3 119.7(3)
C15 C14 N3 119.4(3)
C12 C11 O2 125.5(3)
C12 C11 C16 120.4(3)
O2 C11 C16 114.1(3)
C14 C13 C12 119.9(3)
C11 C12 C13 119.4(3)
C8 C3 O1 114.2(3)
C8 C3 C4 120.8(3)
O1 C3 C4 125.0(3)
C6 C5 C4 120.1(3)
C23 C22 C21 120.9(3)
C23 C22 N4 119.8(3)
C21 C22 N4 119.2(3)
C5 C6 C7 120.5(3)
C5 C6 N2 120.1(3)
C7 C6 N2 119.4(3)
C10 C9 N1 108.9(3)
O3 C19 C20 123.7(3)
O3 C19 C24 115.6(3)
C20 C19 C24 120.8(3)
C19 C20 C21 119.1(3)
C16 C15 C14 119.3(3)
C22 C21 C20 119.9(3)
C15 C16 C11 120.3(3)
O3 C18 C17 104.4(3)
C2 C1 N1 108.8(3)
C3 C4 C5 118.9(3)
O2 C10 C9 103.4(3)
C18 C17 N1 109.1(3)
C3 C8 C7 120.4(3)
O1 C2 C1 103.1(3)
C23 C24 C19 120.4(3)
C8 C7 C6 119.3(3)
C24 C23 C22 118.9(3)

loop_
_geom_bond_atom_site_label_1
_geom_bond_atom_site_label_2
_geom_bond_distance
S1 O5 1.456(3)
S1 O7 1.459(3)
S1 O4 1.473(3)
S1 O6 1.493(2)
S2 O8 1.443(3)
S2 O9 1.448(3)
S2 O10 1.452(3)
S2 O11 1.555(3)
S3 O13 1.396(4)
S3 O12 1.423(4)
S3 O14 1.439(2)
S3 O15 1.537(3)
O2 C11 1.379(4)
O2 C10 1.437(4)
O3 C19 1.374(4)
O3 C18 1.441(4)
O1 C3 1.378(4)
O1 C2 1.422(4)
N1 C9 1.505(4)
N1 C1 1.513(4)
N1 C17 1.514(4)
N2 C6 1.466(4)
N3 C14 1.472(4)
N4 C22 1.459(4)
C14 C13 1.377(4)
C14 C15 1.384(4)
C11 C12 1.378(4)
C11 C16 1.388(4)
C13 C12 1.398(5)
C3 C8 1.376(5)
C3 C4 1.379(5)
C5 C6 1.378(5)
C5 C4 1.396(5)
C22 C23 1.385(5)
C22 C21 1.387(5)
C6 C7 1.384(5)
C9 C10 1.503(4)
C19 C20 1.375(5)
C19 C24 1.392(5)
C20 C21 1.390(5)
C15 C16 1.384(5)
C18 C17 1.500(5)
C1 C2 1.512(5)
C8 C7 1.382(5)
C24 C23 1.377(5)
